data_4115669
loop_
_publ_author_name
'Joseph A. R. Schmidt'
'John Arnold'

_publ_contact_author_address
;
 Dept. of Chemistry
 University of California-Berkeley
 Berkeley, CA  94720-1460
;
_publ_contact_author_email ' arnold@socrates.berkeley.edu '
_publ_contact_author_fax ' (510) 643-5482 '
_publ_contact_author_name ' John Arnold '
_publ_section_title
;
 Reactivity of a Tantalum-Lithium Alkylidene Supported by an Anionic
 Triazacyclononane Ligand
;
_journal_name_full 'Journal of the American Chemical Society'
_journal_page_first 8424
_journal_page_last 8425
_journal_paper_doi 10.1021/ja016143i
_journal_volume 123
_journal_year 2001
_chemical_formula_sum 'C34 H60 Li N4 O Si Ta'
_chemical_formula_weight 756.85
_space_group_IT_number 2
_symmetry_cell_setting triclinic
_symmetry_Int_Tables_number 2
_symmetry_space_group_name_Hall '-P 1'
_symmetry_space_group_name_H-M 'P -1'
_audit_creation_date 'Thu Apr 26 08:21:35 2001'
_audit_creation_method 'by teXsan'
_cell_angle_alpha 63.756(1)
_cell_angle_beta 84.930(1)
_cell_angle_gamma 77.214(1)
_cell_formula_units_Z 2
_cell_length_a 11.5447(2)
_cell_length_b 13.09030(10)
_cell_length_c 13.6676(2)
_cell_measurement_reflns_used 7088
_cell_measurement_temperature 168.2
_cell_measurement_theta_max 45.0
_cell_measurement_theta_min 3.0
_cell_volume 1806.54(5)
_computing_cell_refinement 'Bruker SAINT v5.04'
_computing_data_collection 'Bruker SMART v5.052d'
_computing_data_reduction 'Bruker SAINT v5.04'
_computing_publication_material teXsan
_computing_structure_refinement teXsan
_computing_structure_solution SIR92
_diffrn_ambient_temperature 168.2
_diffrn_measurement_device_type 'SMART CCD'
_diffrn_measurement_method \w-scan
_diffrn_radiation_monochromator graphite
_diffrn_radiation_source 'X-ray tube'
_diffrn_radiation_type MoK\a
_diffrn_radiation_wavelength 0.7107
_diffrn_reflns_av_R_equivalents 0.0225
_diffrn_reflns_limit_h_max 13
_diffrn_reflns_limit_h_min 0
_diffrn_reflns_limit_k_max 15
_diffrn_reflns_limit_k_min -15
_diffrn_reflns_limit_l_max 16
_diffrn_reflns_limit_l_min -15
_diffrn_reflns_number 9200
_diffrn_reflns_theta_max 25.57
_diffrn_reflns_theta_min 1.5
_exptl_absorpt_coefficient_mu 3.101
_exptl_absorpt_correction_T_max 0.83
_exptl_absorpt_correction_T_min 0.62
_exptl_absorpt_correction_type empirical
_exptl_absorpt_process_details 'Bruker, 1995'
_exptl_crystal_colour colorless
_exptl_crystal_density_diffrn 1.391
_exptl_crystal_description block
_exptl_crystal_F_000 780.00
_exptl_crystal_size_max 0.210
_exptl_crystal_size_mid 0.200
_exptl_crystal_size_min 0.060
_refine_diff_density_max 0.92
_refine_diff_density_min -0.67
_refine_ls_extinction_coef 0.00000
_refine_ls_extinction_method none
_refine_ls_goodness_of_fit_obs 2.736
_refine_ls_hydrogen_treatment constr
_refine_ls_matrix_type diagonal
_refine_ls_number_parameters 420
_refine_ls_number_reflns 5159
_refine_ls_number_restraints 0
_refine_ls_R_factor_all 0.0264
_refine_ls_R_factor_obs 0.0209
_refine_ls_shift/esd_max 0.0000
_refine_ls_structure_factor_coef F
_refine_ls_weighting_scheme sigma
_refine_ls_wR_factor_all 0.0963
_refine_ls_wR_factor_obs 0.0696
_reflns_number_observed 5159
_reflns_number_total 5801
_reflns_observed_criterion I>3.00sigma
_cod_data_source_file ja016143i_s2_2.cif
_cod_data_source_block '[(Me3SiCH2)(ArN=)Ta(O)(iPr2-tacn)Li]2_(2)'
_cod_original_sg_symbol_H-M 'P -1 '
_cod_original_formula_sum 'C34 H60 Li N4 O Si Ta '
_cod_database_code 4115669

loop_
_symmetry_equiv_pos_as_xyz
'   +x,   +y,   +z'
'   -x,   -y,   -z'

loop_
_atom_site_aniso_label
_atom_site_aniso_U_11
_atom_site_aniso_U_22
_atom_site_aniso_U_33
_atom_site_aniso_U_12
_atom_site_aniso_U_13
_atom_site_aniso_U_23
Ta(1) 0.0148(2) 0.0142(2) 0.0166(2) -0.0021(1) -0.0012(1) -0.0075(1)
Si(1) 0.021(1) 0.017(1) 0.027(1) -0.002(1) -0.003(1) -0.009(1)
O(1) 0.018(3) 0.016(3) 0.020(3) -0.002(2) 0.002(2) -0.010(2)
N(1) 0.019(4) 0.017(4) 0.022(4) -0.002(3) 0.000(3) -0.009(3)
N(2) 0.019(4) 0.018(4) 0.024(4) -0.002(3) -0.005(3) -0.010(3)
N(3) 0.026(4) 0.019(4) 0.023(4) -0.004(3) -0.004(3) -0.010(3)
N(4) 0.024(4) 0.022(4) 0.025(4) -0.007(3) 0.000(3) -0.011(3)
C(1) 0.023(5) 0.020(5) 0.031(5) -0.004(4) -0.006(4) -0.013(4)
C(2) 0.024(5) 0.025(5) 0.053(7) 0.000(4) -0.004(5) -0.017(5)
C(3) 0.042(6) 0.032(6) 0.033(6) -0.010(5) -0.002(5) -0.014(5)
C(4) 0.028(5) 0.024(5) 0.033(6) -0.006(4) 0.001(4) -0.014(4)
C(5) 0.019(5) 0.024(5) 0.021(5) -0.008(4) 0.000(4) -0.011(4)
C(6) 0.018(5) 0.025(5) 0.025(5) -0.007(4) 0.003(4) -0.014(4)
C(7) 0.036(6) 0.035(6) 0.032(6) -0.002(5) 0.001(5) -0.022(5)
C(8) 0.050(7) 0.048(7) 0.026(6) -0.003(6) 0.001(5) -0.023(5)
C(9) 0.041(6) 0.037(6) 0.022(5) -0.002(5) -0.006(5) -0.011(4)
C(10) 0.025(5) 0.027(5) 0.022(5) -0.006(4) 0.000(4) -0.011(4)
C(11) 0.024(5) 0.022(5) 0.026(5) -0.004(4) 0.002(4) -0.013(4)
C(12) 0.037(6) 0.029(6) 0.040(6) -0.003(5) 0.000(5) -0.018(5)
C(13) 0.026(6) 0.036(6) 0.044(7) -0.001(5) -0.011(5) -0.012(5)
C(14) 0.028(5) 0.026(5) 0.021(5) -0.003(4) -0.002(4) -0.009(4)
C(15) 0.038(7) 0.045(7) 0.09(1) -0.010(6) 0.011(7) -0.042(7)
C(16) 0.062(8) 0.030(6) 0.031(6) -0.010(5) 0.001(6) -0.011(5)
C(17) 0.023(5) 0.021(5) 0.027(5) -0.002(4) -0.008(4) -0.010(4)
C(18) 0.028(5) 0.025(5) 0.028(5) -0.002(4) -0.008(4) -0.015(4)
C(19) 0.030(5) 0.023(5) 0.031(5) -0.007(4) -0.006(4) -0.013(4)
C(20) 0.026(5) 0.022(5) 0.033(6) -0.012(4) 0.002(4) -0.010(4)
C(21) 0.021(5) 0.031(5) 0.032(5) -0.012(4) 0.009(4) -0.017(4)
C(22) 0.018(5) 0.025(5) 0.043(6) -0.005(4) 0.003(4) -0.019(4)
C(23) 0.032(5) 0.023(5) 0.026(5) -0.004(4) -0.005(4) -0.012(4)
C(24) 0.038(6) 0.033(6) 0.030(6) -0.011(5) -0.001(5) -0.015(5)
C(25) 0.041(6) 0.032(6) 0.027(5) -0.010(5) -0.001(5) -0.018(4)
C(26) 0.034(6) 0.028(5) 0.027(5) -0.011(4) 0.001(4) -0.009(4)
C(27) 0.053(7) 0.041(7) 0.031(6) -0.014(6) 0.010(5) -0.005(5)
C(28) 0.033(6) 0.027(5) 0.031(6) -0.008(4) -0.002(5) -0.005(4)
C(29) 0.039(8) 0.13(1) 0.060(9) 0.017(8) -0.016(7) -0.057(9)
C(30) 0.070(9) 0.052(8) 0.050(8) 0.008(7) 0.012(7) -0.016(6)
C(31) 0.049(8) 0.070(9) 0.055(8) -0.026(7) 0.021(6) -0.035(7)
C(32) 0.035(7) 0.09(1) 0.038(7) -0.014(7) 0.006(6) -0.024(7)
C(33) 0.049(8) 0.053(8) 0.057(8) -0.010(6) 0.017(6) -0.010(6)
C(34) 0.046(8) 0.10(1) 0.11(1) -0.034(8) 0.029(8) -0.07(1)
Li(1) 0.027(8) 0.020(8) 0.023(8) -0.008(6) 0.003(7) -0.012(6)

loop_
_atom_site_label
_atom_site_fract_x
_atom_site_fract_y
_atom_site_fract_z
_atom_site_U_iso_or_equiv
_atom_site_thermal_displace_type
Ta(1) -0.13075(3) 0.03340(3) 0.03639(3) 0.014 Uij
Si(1) -0.2396(2) 0.3513(2) -0.1149(2) 0.022 Uij
O(1) -0.0102(5) -0.1026(5) 0.0249(5) 0.018 Uij
N(1) -0.1606(6) 0.0191(6) 0.1738(6) 0.015 Uij
N(2) -0.2550(6) -0.0520(6) 0.0175(6) 0.019 Uij
N(3) -0.2063(7) -0.2367(6) -0.0637(6) 0.022 Uij
N(4) -0.2409(7) -0.2952(6) 0.1693(6) 0.026 Uij
C(1) -0.2546(8) 0.1980(8) -0.0692(8) 0.026 Uij
C(2) -0.3904(9) 0.4445(8) -0.1152(9) 0.034 Uij
C(3) -0.1839(10) 0.4109(9) -0.2578(8) 0.039 Uij
C(4) -0.1377(8) 0.3721(8) -0.0293(8) 0.026 Uij
C(5) -0.1730(8) 0.0138(8) 0.2781(7) 0.020 Uij
C(6) -0.2485(8) 0.1073(8) 0.2952(7) 0.023 Uij
C(7) -0.2593(9) 0.1013(9) 0.3991(8) 0.027 Uij
C(8) -0.197(1) 0.0084(10) 0.4869(9) 0.041 Uij
C(9) -0.1227(9) -0.0812(9) 0.4705(8) 0.039 Uij
C(10) -0.1110(8) -0.0823(8) 0.3691(7) 0.022 Uij
C(11) -0.3195(8) 0.2105(8) 0.2012(8) 0.027 Uij
C(12) -0.3283(9) 0.3258(9) 0.2086(9) 0.036 Uij
C(13) -0.4428(9) 0.1907(9) 0.1944(9) 0.029 Uij
C(14) -0.0282(8) -0.1854(8) 0.3579(8) 0.028 Uij
C(15) 0.102(1) -0.178(1) 0.359(1) 0.053 Uij
C(16) -0.049(1) -0.3017(9) 0.4479(9) 0.043 Uij
C(17) -0.2799(8) -0.0281(8) -0.0943(8) 0.023 Uij
C(18) -0.3025(8) -0.1309(8) -0.1109(8) 0.027 Uij
C(19) -0.2551(8) -0.3404(8) 0.0107(8) 0.026 Uij
C(20) -0.3144(8) -0.3320(8) 0.1117(8) 0.027 Uij
C(21) -0.3115(8) -0.2004(8) 0.1953(8) 0.023 Uij
C(22) -0.3529(8) -0.0873(8) 0.0938(8) 0.025 Uij
C(23) -0.1299(8) -0.2610(8) -0.1482(8) 0.025 Uij
C(24) -0.0611(9) -0.1658(9) -0.2114(8) 0.032 Uij
C(25) -0.1965(9) -0.2840(9) -0.2269(8) 0.032 Uij
C(26) -0.1820(9) -0.3933(8) 0.2698(8) 0.032 Uij
C(27) -0.267(1) -0.4487(10) 0.3622(9) 0.041 Uij
C(28) -0.1004(9) -0.4878(8) 0.2438(8) 0.032 Uij
C(29) 0.407(1) 0.278(2) 0.453(1) 0.068 Uij
C(30) 0.475(1) 0.350(1) 0.454(1) 0.058 Uij
C(31) 0.559(1) 0.309(1) 0.531(1) 0.048 Uij
C(32) 0.577(1) 0.197(1) 0.607(1) 0.056 Uij
C(33) 0.511(1) 0.124(1) 0.607(1) 0.048 Uij
C(34) 0.424(1) 0.162(1) 0.531(1) 0.063 Uij
Li(1) -0.125(1) -0.200(1) 0.048(1) 0.019 Uij
H(1) -0.329 0.193 -0.032 0.031 Uij
H(2) -0.263 0.191 -0.135 0.031 Uij
H(3) -0.422 0.415 -0.043 0.041 Uij
H(4) -0.382 0.522 -0.136 0.041 Uij
H(5) -0.442 0.443 -0.164 0.041 Uij
H(6) -0.238 0.409 -0.306 0.046 Uij
H(7) -0.108 0.366 -0.262 0.046 Uij
H(8) -0.177 0.490 -0.281 0.046 Uij
H(9) -0.170 0.354 0.042 0.031 Uij
H(10) -0.062 0.322 -0.022 0.031 Uij
H(11) -0.128 0.450 -0.061 0.031 Uij
H(12) -0.310 0.162 0.411 0.033 Uij
H(13) -0.204 0.006 0.558 0.049 Uij
H(14) -0.079 -0.145 0.531 0.046 Uij
H(15) -0.279 0.217 0.136 0.032 Uij
H(16) -0.363 0.389 0.144 0.043 Uij
H(17) -0.251 0.334 0.220 0.043 Uij
H(18) -0.377 0.325 0.270 0.043 Uij
H(19) -0.484 0.182 0.260 0.035 Uij
H(20) -0.436 0.122 0.185 0.035 Uij
H(21) -0.485 0.255 0.135 0.035 Uij
H(22) -0.044 -0.183 0.289 0.033 Uij
H(23) 0.119 -0.112 0.295 0.063 Uij
H(24) 0.119 -0.167 0.421 0.063 Uij
H(25) 0.155 -0.246 0.361 0.063 Uij
H(26) -0.130 -0.307 0.447 0.051 Uij
H(27) 0.000 -0.365 0.436 0.051 Uij
H(28) -0.030 -0.309 0.517 0.051 Uij
H(29) -0.349 0.033 -0.119 0.027 Uij
H(30) -0.214 -0.002 -0.138 0.027 Uij
H(31) -0.375 -0.150 -0.077 0.032 Uij
H(32) -0.309 -0.108 -0.187 0.032 Uij
H(33) -0.313 -0.349 -0.029 0.031 Uij
H(34) -0.193 -0.407 0.033 0.031 Uij
H(35) -0.387 -0.277 0.091 0.032 Uij
H(36) -0.329 -0.406 0.161 0.032 Uij
H(37) -0.379 -0.226 0.235 0.028 Uij
H(38) -0.264 -0.186 0.239 0.028 Uij
H(39) -0.384 -0.028 0.117 0.031 Uij
H(40) -0.412 -0.098 0.058 0.031 Uij
H(41) -0.073 -0.330 -0.110 0.031 Uij
H(42) -0.023 -0.149 -0.162 0.038 Uij
H(43) -0.113 -0.096 -0.259 0.038 Uij
H(44) -0.001 -0.189 -0.255 0.038 Uij
H(45) -0.252 -0.215 -0.270 0.038 Uij
H(46) -0.141 -0.306 -0.274 0.038 Uij
H(47) -0.238 -0.345 -0.187 0.038 Uij
H(48) -0.132 -0.363 0.297 0.038 Uij
H(49) -0.310 -0.393 0.387 0.049 Uij
H(50) -0.223 -0.513 0.423 0.049 Uij
H(51) -0.323 -0.476 0.338 0.049 Uij
H(52) -0.056 -0.545 0.306 0.038 Uij
H(53) -0.148 -0.525 0.220 0.038 Uij
H(54) -0.048 -0.454 0.186 0.038 Uij
H(55) 0.348 0.306 0.398 0.081 Uij
H(56) 0.461 0.427 0.402 0.070 Uij
H(57) 0.605 0.358 0.532 0.058 Uij
H(58) 0.637 0.168 0.661 0.067 Uij
H(59) 0.524 0.045 0.662 0.057 Uij
H(60) 0.378 0.110 0.532 0.076 Uij

loop_
_atom_type_symbol
_atom_type_oxidation_number
_atom_type_number_in_cell
_atom_type_scat_dispersion_real
_atom_type_scat_dispersion_imag
_atom_type_scat_source
C 0 68 0.003 0.002 'International Tables'
N 0 8 0.006 0.003 'International Tables'
O 0 2 0.011 0.006 'International Tables'
Li 0 2 0.000 0.000 'International Tables'
Si 0 2 0.082 0.070 'International Tables'
Ta 0 2 -0.705 6.523 'International Tables'
H 0 120 0.000 0.000 'International Tables'

loop_
_geom_angle_atom_site_label_1
_geom_angle_atom_site_label_2
_geom_angle_atom_site_label_3
_geom_angle
_geom_angle_publ_flag
Ta(1) Ta(1) O(1) 37.8(2) yes
Ta(1) Ta(1) O(1) 39.6(2) yes
Ta(1) Ta(1) N(1) 120.7(2) yes
Ta(1) Ta(1) N(2) 116.1(2) yes
Ta(1) Ta(1) C(1) 121.6(2) yes
Ta(1) Ta(1) Li(1) 77.8(3) yes
O(1) Ta(1) O(1) 77.4(3) yes
O(1) Ta(1) N(1) 115.2(3) yes
O(1) Ta(1) N(2) 83.0(3) yes
O(1) Ta(1) C(1) 140.2(3) yes
O(1) Ta(1) Li(1) 40.7(3) yes
O(1) Ta(1) N(1) 111.7(3) yes
O(1) Ta(1) N(2) 146.0(3) yes
O(1) Ta(1) C(1) 92.0(3) yes
O(1) Ta(1) Li(1) 117.0(3) yes
N(1) Ta(1) N(2) 101.8(3) yes
N(1) Ta(1) C(1) 104.4(3) yes
N(1) Ta(1) Li(1) 105.8(4) yes
N(2) Ta(1) C(1) 85.5(3) yes
N(2) Ta(1) Li(1) 44.1(3) yes
C(1) Ta(1) Li(1) 125.2(4) yes
C(1) Si(1) C(2) 109.5(5) yes
C(1) Si(1) C(3) 110.1(5) yes
C(1) Si(1) C(4) 114.9(4) yes
C(2) Si(1) C(3) 107.2(4) yes
C(2) Si(1) C(4) 107.4(6) yes
C(3) Si(1) C(4) 107.4(5) yes
Ta(1) O(1) Ta(1) 102.6(3) yes
Ta(1) O(1) Li(1) 95.6(5) yes
Ta(1) O(1) Li(1) 157.5(7) yes
Ta(1) N(1) C(5) 173.7(7) yes
Ta(1) N(2) C(17) 116.1(5) yes
Ta(1) N(2) C(22) 123.8(8) yes
Ta(1) N(2) Li(1) 90.9(6) yes
C(17) N(2) C(22) 114.1(8) yes
C(17) N(2) Li(1) 95.8(7) yes
C(22) N(2) Li(1) 107.5(6) yes
C(18) N(3) C(19) 111.4(7) yes
C(18) N(3) C(23) 113.3(7) yes
C(18) N(3) Li(1) 100.7(8) yes
C(19) N(3) C(23) 110.5(8) yes
C(19) N(3) Li(1) 102.1(7) yes
C(23) N(3) Li(1) 118.1(7) yes
C(20) N(4) C(21) 111.5(7) yes
C(20) N(4) C(26) 113.0(8) yes
C(20) N(4) Li(1) 105.7(8) yes
C(21) N(4) C(26) 110.2(8) yes
C(21) N(4) Li(1) 99.6(7) yes
C(26) N(4) Li(1) 116.0(7) yes
Ta(1) C(1) Si(1) 128.6(6) yes
N(1) C(5) C(6) 120.0(7) yes
N(1) C(5) C(10) 121.4(9) yes
C(6) C(5) C(10) 118.6(9) yes
C(5) C(6) C(7) 119.4(7) yes
C(5) C(6) C(11) 120.6(9) yes
C(7) C(6) C(11) 120.0(9) yes
C(6) C(7) C(8) 121(1) yes
C(7) C(8) C(9) 119(1) yes
C(8) C(9) C(10) 122.1(8) yes
C(5) C(10) C(9) 119.1(9) yes
C(5) C(10) C(14) 121.9(9) yes
C(9) C(10) C(14) 118.9(7) yes
C(6) C(11) C(12) 112.5(9) yes
C(6) C(11) C(13) 110.7(7) yes
C(12) C(11) C(13) 110.3(8) yes
C(10) C(14) C(15) 110(1) yes
C(10) C(14) C(16) 111.7(8) yes
C(15) C(14) C(16) 109.7(8) yes
N(2) C(17) C(18) 116.0(7) yes
N(3) C(18) C(17) 113.0(8) yes
N(3) C(19) C(20) 114.1(9) yes
N(4) C(20) C(19) 113.3(8) yes
N(4) C(21) C(22) 113.0(9) yes
N(2) C(22) C(21) 112.2(7) yes
N(3) C(23) C(24) 111.3(9) yes
N(3) C(23) C(25) 114.5(8) yes
C(24) C(23) C(25) 110.5(8) yes
N(4) C(26) C(27) 115.1(8) yes
N(4) C(26) C(28) 111.3(9) yes
C(27) C(26) C(28) 109.8(8) yes
C(30) C(29) C(34) 120(1) yes
C(29) C(30) C(31) 119(1) yes
C(30) C(31) C(32) 120(1) yes
C(31) C(32) C(33) 120(1) yes
C(32) C(33) C(34) 120(1) yes
C(29) C(34) C(33) 118(1) yes
Ta(1) Li(1) O(1) 43.7(4) yes
Ta(1) Li(1) N(2) 45.0(4) yes
Ta(1) Li(1) N(3) 126.9(5) yes
Ta(1) Li(1) N(4) 113.5(7) yes
O(1) Li(1) N(2) 86.7(7) yes
O(1) Li(1) N(3) 131.0(8) yes
O(1) Li(1) N(4) 142(1) yes
N(2) Li(1) N(3) 91.4(7) yes
N(2) Li(1) N(4) 87.2(6) yes
N(3) Li(1) N(4) 86.6(7) yes

loop_
_geom_bond_atom_site_label_1
_geom_bond_atom_site_label_2
_geom_bond_distance
_geom_bond_publ_flag
Ta(1) Ta(1) 3.1525(3) yes
Ta(1) O(1) 2.060(6) yes
Ta(1) O(1) 1.978(6) yes
Ta(1) N(1) 1.812(8) yes
Ta(1) N(2) 2.099(9) yes
Ta(1) C(1) 2.241(7) yes
Ta(1) Li(1) 2.97(2) yes
Si(1) C(1) 1.86(1) yes
Si(1) C(2) 1.891(10) yes
Si(1) C(3) 1.87(1) yes
Si(1) C(4) 1.87(1) yes
O(1) Li(1) 1.94(2) yes
N(1) C(5) 1.39(1) yes
N(2) C(17) 1.46(1) yes
N(2) C(22) 1.48(1) yes
N(2) Li(1) 2.07(2) yes
N(3) C(18) 1.49(1) yes
N(3) C(19) 1.49(1) yes
N(3) C(23) 1.49(1) yes
N(3) Li(1) 2.14(2) yes
N(4) C(20) 1.48(2) yes
N(4) C(21) 1.49(1) yes
N(4) C(26) 1.49(1) yes
N(4) Li(1) 2.15(2) yes
C(5) C(6) 1.43(1) yes
C(5) C(10) 1.42(1) yes
C(6) C(7) 1.38(2) yes
C(6) C(11) 1.52(1) yes
C(7) C(8) 1.38(1) yes
C(8) C(9) 1.38(2) yes
C(9) C(10) 1.39(2) yes
C(10) C(14) 1.53(1) yes
C(11) C(12) 1.54(2) yes
C(11) C(13) 1.52(2) yes
C(14) C(15) 1.53(2) yes
C(14) C(16) 1.53(1) yes
C(17) C(18) 1.54(2) yes
C(19) C(20) 1.52(2) yes
C(21) C(22) 1.53(1) yes
C(23) C(24) 1.52(1) yes
C(23) C(25) 1.54(2) yes
C(26) C(27) 1.54(1) yes
C(26) C(28) 1.53(2) yes
C(29) C(30) 1.37(3) yes
C(29) C(34) 1.40(2) yes
C(30) C(31) 1.34(2) yes
C(31) C(32) 1.35(2) yes
C(32) C(33) 1.36(2) yes
C(33) C(34) 1.35(2) yes
